data_4318537
loop_
_publ_author_name
'Barbara J\"urgens'
'Henning A. H\"oppe'
'Elisabeth Irran'
'Wolfgang Schnick'

_publ_section_title
;
 Transformation of Ammonium Dicyanamide into Dicyandiamide in the Solid
;
_journal_name_full 'Inorganic Chemistry'
_journal_page_first 4849
_journal_page_last 4851
_journal_paper_doi 10.1021/ic025800k
_journal_volume 41
_journal_year 2002
_chemical_formula_sum 'C2 H4 N4'
_chemical_formula_weight 84.09
_chemical_name_common 'ammonium dicyanamide'
_chemical_name_systematic
; 
 ? 
;
_space_group_IT_number 14
_symmetry_cell_setting monoclinic
_symmetry_space_group_name_Hall '-P 2ybc'
_symmetry_space_group_name_H-M 'P 1 21/c 1'
_atom_sites_solution_hydrogens geom
_atom_sites_solution_primary direct
_atom_sites_solution_secondary difmap
_audit_creation_method SHELXL-97
_cell_angle_alpha 90.00
_cell_angle_beta 91.488(18)
_cell_angle_gamma 90.00
_cell_formula_units_Z 4
_cell_length_a 3.7867(6)
_cell_length_b 12.409(3)
_cell_length_c 9.1184(14)
_cell_measurement_reflns_used 1313
_cell_measurement_temperature 200(2)
_cell_measurement_theta_max 27.5
_cell_measurement_theta_min 2.7
_cell_volume 428.32(14)
_computing_data_reduction 'X-RED (Stoe, 1999)'
_computing_structure_refinement 'SHELXL-97 (Sheldrick, 1997)'
_computing_structure_solution 'SHELXS-97 (Sheldrick, 1990)'
_diffrn_ambient_temperature 200(2)
_diffrn_measured_fraction_theta_full 0.945
_diffrn_measured_fraction_theta_max 0.945
_diffrn_measurement_device_type 'STOE-IPDS diffractometer'
_diffrn_radiation_collimation '0.5 mm collimator'
_diffrn_radiation_monochromator graphite
_diffrn_radiation_source 'fine-focus sealed tube'
_diffrn_radiation_type MoK\a
_diffrn_radiation_wavelength 0.71073
_diffrn_reflns_av_R_equivalents 0.0604
_diffrn_reflns_av_sigmaI/netI 0.0669
_diffrn_reflns_limit_h_max 4
_diffrn_reflns_limit_h_min -4
_diffrn_reflns_limit_k_max 16
_diffrn_reflns_limit_k_min -16
_diffrn_reflns_limit_l_max 11
_diffrn_reflns_limit_l_min -11
_diffrn_reflns_number 3620
_diffrn_reflns_theta_full 27.89
_diffrn_reflns_theta_max 27.5
_diffrn_reflns_theta_min 2.77
_diffrn_source_current 50_mA
_diffrn_source_power 2.75_kW
_diffrn_source_voltage 55_kV
_exptl_absorpt_coefficient_mu 0.097
_exptl_absorpt_correction_T_max 0.9925
_exptl_absorpt_correction_T_min 0.9507
_exptl_absorpt_correction_type numerical
_exptl_crystal_colour colourless
_exptl_crystal_density_diffrn 1.304
_exptl_crystal_density_meas ?
_exptl_crystal_density_method 'not measured'
_exptl_crystal_description needle
_exptl_crystal_F_000 176
_exptl_crystal_size_max 0.50
_exptl_crystal_size_mid 0.06
_exptl_crystal_size_min 0.05
_refine_diff_density_max 0.161
_refine_diff_density_min -0.189
_refine_diff_density_rms 0.049
_refine_ls_extinction_coef 0.042(8)
_refine_ls_extinction_expression Fc^*^=kFc[1+0.001xFc^2^\l^3^/sin(2\q)]^-1/4^
_refine_ls_extinction_method SHELXL
_refine_ls_goodness_of_fit_ref 0.816
_refine_ls_hydrogen_treatment mixed
_refine_ls_matrix_type full
_refine_ls_number_parameters 72
_refine_ls_number_reflns 953
_refine_ls_number_restraints 0
_refine_ls_restrained_S_all 0.816
_refine_ls_R_factor_all 0.0775
_refine_ls_R_factor_gt 0.0387
_refine_ls_shift/su_max 0.000
_refine_ls_shift/su_mean 0.000
_refine_ls_structure_factor_coef Fsqd
_refine_ls_weighting_details 'calc w=1/[\s^2^(Fo^2^)+(0.0452P)^2^+0.0000P] where P=(Fo^2^+2Fc^2^)/3'
_refine_ls_weighting_scheme calc
_refine_ls_wR_factor_gt 0.0807
_refine_ls_wR_factor_ref 0.0893
_reflns_number_gt 534
_reflns_number_total 953
_reflns_threshold_expression >2sigma(I)
_cod_data_source_file ic025800k_s1.cif
_cod_data_source_block p:\krist\z144_ip\lsg\g026
_cod_depositor_comments
;
The following automatic conversions were performed:

'_exptl_crystal_density_meas' value 'not measured' was changed to '?'
- the value is perceived as not measured.

Automatic conversion script
Id: cif_fix_values 3008 2015-01-20 13:52:24Z robertas 
;
_cod_original_cell_volume 428.32(13)
_cod_database_code 4318537
_diffrn_detector_area_plate_dist 60.0_mm
_diffrn_detector_area_phi_incr 1.5
_diffrn_detector_area_expos_time 26.00_min
_diffrn_detector_area_profile_min 9
_diffrn_detector_area_profile_max 23
_diffrn_detector_area_phi_start 0.0
_diffrn_detector_area_phi_end 180.0
_diffrn_detector_area_eff_mos_spread 0.005

loop_
_symmetry_equiv_pos_as_xyz
'x, y, z'
'-x, y+1/2, -z+1/2'
'-x, -y, -z'
'x, -y-1/2, z-1/2'

loop_
_atom_site_label
_atom_site_type_symbol
_atom_site_fract_x
_atom_site_fract_y
_atom_site_fract_z
_atom_site_U_iso_or_equiv
_atom_site_adp_type
_atom_site_occupancy
_atom_site_symmetry_multiplicity
_atom_site_calc_flag
_atom_site_refinement_flags
_atom_site_disorder_assembly
_atom_site_disorder_group
N1 N 0.5608(4) 0.38239(13) -0.11575(14) 0.0319(4) Uani 1 1 d . . .
C1 C 0.4906(5) 0.35936(12) 0.00203(18) 0.0220(4) Uani 1 1 d . . .
N2 N 0.3908(5) 0.32271(12) 0.13030(15) 0.0309(5) Uani 1 1 d . . .
C2 C 0.4884(5) 0.37143(13) 0.25159(17) 0.0202(4) Uani 1 1 d . . .
N3 N 0.5567(4) 0.40784(11) 0.36552(15) 0.0273(4) Uani 1 1 d . . .
N4 N 0.0033(4) 0.11524(13) 0.13390(15) 0.0207(3) Uani 1 1 d . . .
H41 H 0.153(7) 0.0610(19) 0.136(2) 0.042(6) Uiso 1 1 d . . .
H42 H -0.145(6) 0.1120(17) 0.046(2) 0.045(6) Uiso 1 1 d . . .
H43 H -0.134(6) 0.1183(16) 0.216(2) 0.034(5) Uiso 1 1 d . . .
H44 H 0.121(6) 0.1738(17) 0.133(2) 0.029(6) Uiso 1 1 d . . .

loop_
_atom_site_aniso_label
_atom_site_aniso_U_11
_atom_site_aniso_U_22
_atom_site_aniso_U_33
_atom_site_aniso_U_23
_atom_site_aniso_U_13
_atom_site_aniso_U_12
N1 0.0427(10) 0.0359(8) 0.0172(7) -0.0016(7) 0.0039(6) -0.0039(8)
C1 0.0287(10) 0.0187(8) 0.0184(8) -0.0034(6) -0.0011(6) -0.0029(6)
N2 0.0481(12) 0.0305(8) 0.0141(7) 0.0001(6) 0.0001(7) -0.0196(7)
C2 0.0249(9) 0.0187(7) 0.0168(7) 0.0038(6) 0.0004(5) -0.0029(7)
N3 0.0384(11) 0.0265(8) 0.0167(7) -0.0017(6) -0.0026(6) -0.0042(7)
N4 0.0254(9) 0.0204(7) 0.0162(7) -0.0019(7) -0.0001(6) -0.0010(7)

loop_
_atom_type_symbol
_atom_type_description
_atom_type_scat_dispersion_real
_atom_type_scat_dispersion_imag
_atom_type_scat_source
C C 0.0033 0.0016 'International Tables Vol C Tables 4.2.6.8 and 6.1.1.4'
N N 0.0061 0.0033 'International Tables Vol C Tables 4.2.6.8 and 6.1.1.4'
H H 0.0000 0.0000 'International Tables Vol C Tables 4.2.6.8 and 6.1.1.4'

loop_
_geom_angle_atom_site_label_1
_geom_angle_atom_site_label_2
_geom_angle_atom_site_label_3
_geom_angle
_geom_angle_site_symmetry_1
_geom_angle_site_symmetry_3
_geom_angle_publ_flag
N1 C1 N2 173.12(18) . . ?
C2 N2 C1 120.67(15) . . ?
N3 C2 N2 173.83(19) . . ?
H41 N4 H42 110.2(19) . . ?
H41 N4 H43 113.2(18) . . ?
H42 N4 H43 110.1(19) . . ?
H41 N4 H44 108(2) . . ?
H42 N4 H44 108.7(18) . . ?
H43 N4 H44 106.3(18) . . ?

loop_
_geom_bond_atom_site_label_1
_geom_bond_atom_site_label_2
_geom_bond_distance
_geom_bond_site_symmetry_2
_geom_bond_publ_flag
N1 C1 1.149(2) . ?
C1 N2 1.319(2) . ?
N2 C2 1.305(2) . ?
C2 N3 1.156(2) . ?
N4 H41 0.88(3) . ?
N4 H42 0.96(2) . ?
N4 H43 0.92(2) . ?
N4 H44 0.85(2) . ?

loop_
_geom_torsion_atom_site_label_1
_geom_torsion_atom_site_label_2
_geom_torsion_atom_site_label_3
_geom_torsion_atom_site_label_4
_geom_torsion
_geom_torsion_site_symmetry_1
_geom_torsion_site_symmetry_2
_geom_torsion_site_symmetry_3
_geom_torsion_site_symmetry_4
_geom_torsion_publ_flag
N1 C1 N2 C2 176.1(17) . . . . ?
C1 N2 C2 N3 177.4(19) . . . . ?

loop_
_cod_related_entry_id
_cod_related_entry_database
_cod_related_entry_code
1 ChemSpider 29334018
